data_1555362
loop_
_publ_author_name
'Maeda, Kazuki'
'Terada, Takuma'
'Iwamoto, Takahiro'
'Kurahashi, Takuya'
'Matsubara, Seijiro'

_publ_section_title
;
 Ruthenium-Porphyrin-Catalyzed [4 + 2] Cycloaddition of \a,\b-Unsaturated
 Imines and Aldehydes.
;
_journal_issue 21
_journal_name_full 'Organic letters'
_journal_page_first 5284
_journal_page_last 5287
_journal_paper_doi 10.1021/acs.orglett.5b02654
_journal_volume 17
_journal_year 2015
_chemical_formula_moiety 'C22 H24 N2 O4 S'
_chemical_formula_sum 'C22 H24 N2 O4 S'
_chemical_formula_weight 412.50
_space_group_IT_number 14
_space_group_name_Hall '-P 2ybc'
_space_group_name_H-M_alt 'P 1 21/c 1'
_symmetry_cell_setting monoclinic
_symmetry_Int_Tables_number 14
_symmetry_space_group_name_Hall '-P 2ybc'
_symmetry_space_group_name_H-M 'P 1 21/c 1'
_atom_sites_solution_hydrogens geom
_atom_sites_solution_primary direct
_atom_sites_solution_secondary difmap
_cell_angle_alpha 90.0000
_cell_angle_beta 107.075(8)
_cell_angle_gamma 90.0000
_cell_formula_units_Z 4
_cell_length_a 15.928(4)
_cell_length_b 11.573(3)
_cell_length_c 11.950(3)
_cell_measurement_reflns_used 15731
_cell_measurement_temperature 293
_cell_measurement_theta_max 27.60
_cell_measurement_theta_min 3.10
_cell_volume 2105.7(9)
_computing_cell_refinement 'CrystalClear-SM Auto 2.0 r15'
_computing_data_collection 'CrystalClear-SM Auto 2.0 r15 (Rigaku, 2011)'
_computing_data_reduction 'CrystalClear-SM Auto 2.0 r15'
_computing_molecular_graphics 'CrystalStructure 4.0'
_computing_publication_material 'CrystalStructure 4.0 (Rigaku, 2010)'
_computing_structure_refinement 'SHELXL97 (Sheldrick, 2008)'
_computing_structure_solution 'SHELXS97 (Sheldrick, 2008)'
_diffrn_ambient_temperature 293
_diffrn_detector_area_resol_mean 6.827
_diffrn_measured_fraction_theta_full 0.999
_diffrn_measured_fraction_theta_max 0.999
_diffrn_measurement_device_type 'Rigaku XtaLAB mini'
_diffrn_measurement_method \w
_diffrn_radiation_type 'Mo K\a'
_diffrn_radiation_wavelength 0.71075
_diffrn_reflns_av_R_equivalents 0.0307
_diffrn_reflns_limit_h_max 20
_diffrn_reflns_limit_h_min -20
_diffrn_reflns_limit_k_max 15
_diffrn_reflns_limit_k_min -14
_diffrn_reflns_limit_l_max 15
_diffrn_reflns_limit_l_min -15
_diffrn_reflns_number 19490
_diffrn_reflns_theta_full 27.48
_diffrn_reflns_theta_max 27.48
_diffrn_standards_number 0
_exptl_absorpt_coefficient_mu 0.184
_exptl_absorpt_correction_T_max 0.955
_exptl_absorpt_correction_T_min 0.835
_exptl_absorpt_correction_type multi-scan
_exptl_absorpt_process_details 'REQAB (Rigaku, 1998)'
_exptl_crystal_colour colorless
_exptl_crystal_density_diffrn 1.301
_exptl_crystal_density_method 'not measured'
_exptl_crystal_description prism
_exptl_crystal_F_000 872.00
_exptl_crystal_size_max 0.340
_exptl_crystal_size_mid 0.310
_exptl_crystal_size_min 0.250
_refine_diff_density_max 0.300
_refine_diff_density_min -0.400
_refine_ls_extinction_method none
_refine_ls_goodness_of_fit_ref 1.032
_refine_ls_hydrogen_treatment constr
_refine_ls_number_parameters 262
_refine_ls_number_reflns 4823
_refine_ls_number_restraints 0
_refine_ls_R_factor_gt 0.0502
_refine_ls_shift/su_max 0.001
_refine_ls_structure_factor_coef Fsqd
_refine_ls_weighting_details 'w = 1/[\s^2^(Fo^2^)+(0.0583P)^2^+0.8403P] where P=(Fo^2^+2Fc^2^)/3'
_refine_ls_weighting_scheme calc
_refine_ls_wR_factor_ref 0.1335
_reflns_number_gt 3640
_reflns_number_total 4823
_reflns_threshold_expression F^2^>2.0\s(F^2^)
_cod_data_source_file ol5b02654_si_004.cif
_cod_data_source_block 2015_03_19_1_B
_cod_original_cell_volume 2105.7(10)
_cod_database_code 1555362

loop_
_symmetry_equiv_pos_site_id
_symmetry_equiv_pos_as_xyz
1 +X,+Y,+Z
2 -X,1/2+Y,1/2-Z
3 -X,-Y,-Z
4 +X,1/2-Y,1/2+Z

loop_
_atom_site_label
_atom_site_type_symbol
_atom_site_fract_x
_atom_site_fract_y
_atom_site_fract_z
_atom_site_U_iso_or_equiv
_atom_site_adp_type
_atom_site_occupancy
_atom_site_symmetry_multiplicity
_atom_site_calc_flag
_atom_site_refinement_flags
S1 S 0.17718(3) 1.07373(4) 0.20681(5) 0.05008(17) Uani 1.0 4 d .
O4 O 0.21680(10) 1.12737(13) 0.12747(16) 0.0632(5) Uani 1.0 4 d .
O5 O 0.13246(10) 1.14136(13) 0.27116(17) 0.0713(5) Uani 1.0 4 d .
O7 O 0.50155(11) 0.98637(15) 0.18346(15) 0.0671(5) Uani 1.0 4 d .
O11 O 0.55024(14) 1.03577(15) 0.36274(17) 0.0833(6) Uani 1.0 4 d .
N3 N 0.25782(10) 1.00651(14) 0.30688(16) 0.0451(4) Uani 1.0 4 d .
N13 N 0.52607(10) 0.96328(14) 0.28708(16) 0.0437(4) Uani 1.0 4 d .
C2 C 0.35996(11) 0.84978(15) 0.31517(15) 0.0343(4) Uani 1.0 4 d .
C6 C 0.42941(11) 0.79411(15) 0.26967(16) 0.0358(4) Uani 1.0 4 d .
C8 C 0.29323(12) 0.67203(16) 0.37242(16) 0.0378(4) Uani 1.0 4 d .
C9 C 0.33491(12) 0.78935(16) 0.41325(15) 0.0386(4) Uani 1.0 4 d .
C10 C 0.10793(11) 0.96167(16) 0.13499(18) 0.0420(5) Uani 1.0 4 d .
C12 C 0.52445(11) 0.83581(15) 0.32322(16) 0.0362(4) Uani 1.0 4 d .
C14 C 0.33027(14) 0.57087(18) 0.42652(19) 0.0497(5) Uani 1.0 4 d .
C15 C 0.23923(13) 0.96078(19) 0.40669(19) 0.0508(6) Uani 1.0 4 d .
C17 C 0.00833(13) 0.77196(17) 0.03336(19) 0.0487(5) Uani 1.0 4 d .
C18 C 0.32043(11) 0.94584(15) 0.26614(17) 0.0385(4) Uani 1.0 4 d .
C19 C 0.04250(14) 0.92186(19) 0.1795(2) 0.0553(6) Uani 1.0 4 d .
C20 C 0.29144(17) 0.46477(19) 0.3893(3) 0.0601(6) Uani 1.0 4 d .
C21 C 0.21678(13) 0.66435(18) 0.28045(19) 0.0501(5) Uani 1.0 4 d .
C22 C -0.00616(14) 0.8275(2) 0.1288(3) 0.0586(6) Uani 1.0 4 d .
C23 C 0.21642(17) 0.4581(2) 0.2978(3) 0.0625(7) Uani 1.0 4 d .
C24 C 0.27493(13) 0.8649(2) 0.45798(18) 0.0495(5) Uani 1.0 4 d .
C25 C 0.58638(14) 0.7726(2) 0.2687(3) 0.0608(6) Uani 1.0 4 d .
C26 C 0.07322(15) 0.8141(2) -0.0099(2) 0.0544(6) Uani 1.0 4 d .
C27 C 0.55585(14) 0.8290(3) 0.45486(19) 0.0584(6) Uani 1.0 4 d .
C28 C -0.04534(17) 0.6682(2) -0.0202(3) 0.0715(7) Uani 1.0 4 d .
C29 C 0.17930(16) 0.5583(2) 0.2429(3) 0.0630(7) Uani 1.0 4 d .
C30 C 0.12325(13) 0.90864(19) 0.03963(19) 0.0504(5) Uani 1.0 4 d .
H6A H 0.4134 0.8066 0.1858 0.0429 Uiso 1.0 4 calc R
H6B H 0.4279 0.7114 0.2823 0.0429 Uiso 1.0 4 calc R
H9 H 0.3886 0.7762 0.4776 0.0463 Uiso 1.0 4 calc R
H14 H 0.3817 0.5740 0.4885 0.0596 Uiso 1.0 4 calc R
H15 H 0.2001 1.0002 0.4373 0.0610 Uiso 1.0 4 calc R
H18 H 0.3346 0.9750 0.2014 0.0462 Uiso 1.0 4 calc R
H19 H 0.0315 0.9585 0.2430 0.0663 Uiso 1.0 4 calc R
H20 H 0.3168 0.3976 0.4272 0.0721 Uiso 1.0 4 calc R
H21 H 0.1903 0.7314 0.2435 0.0601 Uiso 1.0 4 calc R
H22 H -0.0498 0.8001 0.1593 0.0703 Uiso 1.0 4 calc R
H23 H 0.1907 0.3868 0.2727 0.0751 Uiso 1.0 4 calc R
H24 H 0.2624 0.8424 0.5261 0.0594 Uiso 1.0 4 calc R
H25A H 0.6451 0.8010 0.3021 0.0729 Uiso 1.0 4 calc R
H25B H 0.5684 0.7856 0.1858 0.0729 Uiso 1.0 4 calc R
H25C H 0.5848 0.6913 0.2840 0.0729 Uiso 1.0 4 calc R
H26 H 0.0837 0.7781 -0.0741 0.0653 Uiso 1.0 4 calc R
H27A H 0.5551 0.7500 0.4790 0.0701 Uiso 1.0 4 calc R
H27B H 0.5178 0.8741 0.4869 0.0701 Uiso 1.0 4 calc R
H27C H 0.6146 0.8587 0.4826 0.0701 Uiso 1.0 4 calc R
H28A H -0.0396 0.6096 0.0384 0.0858 Uiso 1.0 4 calc R
H28B H -0.0247 0.6387 -0.0825 0.0858 Uiso 1.0 4 calc R
H28C H -0.1059 0.6901 -0.0508 0.0858 Uiso 1.0 4 calc R
H29 H 0.1285 0.5545 0.1800 0.0756 Uiso 1.0 4 calc R
H30 H 0.1668 0.9362 0.0090 0.0605 Uiso 1.0 4 calc R

loop_
_atom_site_aniso_label
_atom_site_aniso_U_11
_atom_site_aniso_U_22
_atom_site_aniso_U_33
_atom_site_aniso_U_12
_atom_site_aniso_U_13
_atom_site_aniso_U_23
S1 0.0380(3) 0.0321(3) 0.0791(4) 0.00326(19) 0.0157(3) -0.0036(3)
O4 0.0497(9) 0.0414(8) 0.0968(13) -0.0026(7) 0.0189(9) 0.0176(8)
O5 0.0569(10) 0.0481(9) 0.1080(14) 0.0129(8) 0.0227(10) -0.0217(9)
O7 0.0729(11) 0.0645(11) 0.0603(11) -0.0081(9) 0.0139(9) 0.0215(9)
O11 0.1094(16) 0.0456(9) 0.0849(13) -0.0200(10) 0.0131(12) -0.0187(9)
N3 0.0359(8) 0.0411(9) 0.0597(11) 0.0024(7) 0.0163(8) -0.0066(8)
N13 0.0363(8) 0.0382(9) 0.0554(11) -0.0035(7) 0.0114(8) 0.0000(8)
C2 0.0305(8) 0.0345(9) 0.0372(9) -0.0062(7) 0.0089(7) -0.0061(7)
C6 0.0373(9) 0.0315(9) 0.0402(10) -0.0038(7) 0.0141(8) -0.0063(8)
C8 0.0372(9) 0.0420(10) 0.0374(10) -0.0018(8) 0.0160(8) 0.0033(8)
C9 0.0364(9) 0.0455(10) 0.0336(9) -0.0024(8) 0.0098(8) -0.0015(8)
C10 0.0304(9) 0.0352(9) 0.0593(12) 0.0037(8) 0.0116(9) 0.0042(9)
C12 0.0337(9) 0.0318(9) 0.0435(10) 0.0014(7) 0.0120(8) 0.0005(8)
C14 0.0478(11) 0.0523(12) 0.0496(12) 0.0084(10) 0.0153(10) 0.0074(10)
C15 0.0435(11) 0.0552(13) 0.0578(13) -0.0015(10) 0.0212(10) -0.0208(11)
C17 0.0409(10) 0.0414(11) 0.0575(13) -0.0004(9) 0.0045(9) 0.0041(10)
C18 0.0319(9) 0.0368(10) 0.0485(11) -0.0034(7) 0.0144(8) -0.0033(8)
C19 0.0483(12) 0.0547(13) 0.0720(15) -0.0042(10) 0.0320(11) -0.0092(11)
C20 0.0733(16) 0.0424(12) 0.0734(16) 0.0126(11) 0.0351(14) 0.0103(11)
C21 0.0456(11) 0.0424(11) 0.0558(13) -0.0042(9) 0.0050(10) 0.0069(10)
C22 0.0462(12) 0.0582(14) 0.0784(16) -0.0124(10) 0.0291(12) 0.0008(12)
C23 0.0696(16) 0.0430(12) 0.0804(17) -0.0098(11) 0.0303(14) -0.0063(12)
C24 0.0488(11) 0.0616(14) 0.0433(11) -0.0076(10) 0.0216(9) -0.0135(10)
C25 0.0492(12) 0.0505(13) 0.0917(18) 0.0064(10) 0.0348(13) -0.0093(12)
C26 0.0556(13) 0.0585(13) 0.0501(12) -0.0023(11) 0.0172(10) -0.0049(10)
C27 0.0445(11) 0.0735(16) 0.0497(13) -0.0015(11) 0.0020(10) 0.0120(11)
C28 0.0670(15) 0.0536(14) 0.0818(18) -0.0120(12) 0.0030(14) -0.0013(13)
C29 0.0548(13) 0.0554(14) 0.0701(16) -0.0152(11) 0.0048(12) -0.0039(12)
C30 0.0435(11) 0.0544(13) 0.0572(13) -0.0045(10) 0.0210(10) 0.0027(10)

loop_
_atom_type_symbol
_atom_type_description
_atom_type_scat_dispersion_real
_atom_type_scat_dispersion_imag
_atom_type_scat_source
C C 0.0033 0.0016
;
International Tables for Crystallography
(1992, Vol. C, Tables 4.2.6.8 and 6.1.1.4)
;
H H 0.0000 0.0000
;
International Tables for Crystallography
(1992, Vol. C, Table 6.1.1.4)
;
N N 0.0061 0.0033
;
International Tables for Crystallography
(1992, Vol. C, Tables 4.2.6.8 and 6.1.1.4)
;
O O 0.0106 0.0060
;
International Tables for Crystallography
(1992, Vol. C, Tables 4.2.6.8 and 6.1.1.4)
;
S S 0.1246 0.1234
;
International Tables for Crystallography
(1992, Vol. C, Tables 4.2.6.8 and 6.1.1.4)
;

loop_
_geom_angle_atom_site_label_1
_geom_angle_atom_site_label_2
_geom_angle_atom_site_label_3
_geom_angle
_geom_angle_publ_flag
O4 S1 O5 120.55(11) yes
O4 S1 N3 106.36(10) yes
O4 S1 C10 109.50(11) yes
O5 S1 N3 105.71(11) yes
O5 S1 C10 109.13(10) yes
N3 S1 C10 104.30(9) yes
S1 N3 C15 118.13(14) yes
S1 N3 C18 117.13(15) yes
C15 N3 C18 116.56(16) yes
O7 N13 O11 123.09(19) yes
O7 N13 C12 118.05(16) yes
O11 N13 C12 118.85(18) yes
C6 C2 C9 117.90(15) yes
C6 C2 C18 120.05(18) yes
C9 C2 C18 121.99(19) yes
C2 C6 C12 116.82(15) yes
C9 C8 C14 121.17(15) yes
C9 C8 C21 120.65(17) yes
C14 C8 C21 118.18(18) yes
C2 C9 C8 110.59(15) yes
C2 C9 C24 110.20(16) yes
C8 C9 C24 111.63(17) yes
S1 C10 C19 119.69(17) yes
S1 C10 C30 119.68(16) yes
C19 C10 C30 120.46(19) yes
N13 C12 C6 106.23(13) yes
N13 C12 C25 105.94(17) yes
N13 C12 C27 108.36(16) yes
C6 C12 C25 110.75(16) yes
C6 C12 C27 113.75(18) yes
C25 C12 C27 111.36(17) yes
C8 C14 C20 120.70(18) yes
N3 C15 C24 122.7(3) yes
C22 C17 C26 118.1(2) yes
C22 C17 C28 120.6(3) yes
C26 C17 C28 121.3(3) yes
N3 C18 C2 123.6(2) yes
C10 C19 C22 119.2(3) yes
C14 C20 C23 120.6(2) yes
C8 C21 C29 120.74(19) yes
C17 C22 C19 121.5(3) yes
C20 C23 C29 119.1(3) yes
C9 C24 C15 123.9(3) yes
C17 C26 C30 121.5(3) yes
C21 C29 C23 120.7(2) yes
C10 C30 C26 119.2(3) yes
C2 C6 H6A 108.093 no
C2 C6 H6B 108.087 no
C12 C6 H6A 108.086 no
C12 C6 H6B 108.091 no
H6A C6 H6B 107.295 no
C2 C9 H9 108.108 no
C8 C9 H9 108.090 no
C24 C9 H9 108.098 no
C8 C14 H14 119.653 no
C20 C14 H14 119.651 no
N3 C15 H15 118.626 no
C24 C15 H15 118.636 no
N3 C18 H18 118.170 no
C2 C18 H18 118.185 no
C10 C19 H19 120.405 no
C22 C19 H19 120.395 no
C14 C20 H20 119.684 no
C23 C20 H20 119.670 no
C8 C21 H21 119.626 no
C29 C21 H21 119.633 no
C17 C22 H22 119.242 no
C19 C22 H22 119.245 no
C20 C23 H23 120.464 no
C29 C23 H23 120.464 no
C9 C24 H24 118.032 no
C15 C24 H24 118.026 no
C12 C25 H25A 109.469 no
C12 C25 H25B 109.471 no
C12 C25 H25C 109.470 no
H25A C25 H25B 109.475 no
H25A C25 H25C 109.478 no
H25B C25 H25C 109.465 no
C17 C26 H26 119.230 no
C30 C26 H26 119.238 no
C12 C27 H27A 109.471 no
C12 C27 H27B 109.467 no
C12 C27 H27C 109.469 no
H27A C27 H27B 109.469 no
H27A C27 H27C 109.477 no
H27B C27 H27C 109.475 no
C17 C28 H28A 109.465 no
C17 C28 H28B 109.467 no
C17 C28 H28C 109.471 no
H28A C28 H28B 109.473 no
H28A C28 H28C 109.468 no
H28B C28 H28C 109.482 no
C21 C29 H29 119.677 no
C23 C29 H29 119.673 no
C10 C30 H30 120.406 no
C26 C30 H30 120.395 no

loop_
_geom_bond_atom_site_label_1
_geom_bond_atom_site_label_2
_geom_bond_distance
_geom_bond_publ_flag
S1 O4 1.426(2) yes
S1 O5 1.426(2) yes
S1 N3 1.6682(16) yes
S1 C10 1.7548(19) yes
O7 N13 1.214(3) yes
O11 N13 1.210(3) yes
N3 C15 1.413(4) yes
N3 C18 1.418(3) yes
N13 C12 1.539(3) yes
C2 C6 1.512(3) yes
C2 C9 1.515(3) yes
C2 C18 1.326(3) yes
C6 C12 1.538(3) yes
C8 C9 1.527(3) yes
C8 C14 1.383(3) yes
C8 C21 1.383(3) yes
C9 C24 1.504(3) yes
C10 C19 1.381(4) yes
C10 C30 1.378(4) yes
C12 C25 1.519(4) yes
C12 C27 1.506(3) yes
C14 C20 1.388(3) yes
C15 C24 1.313(3) yes
C17 C22 1.386(4) yes
C17 C26 1.374(4) yes
C17 C28 1.504(3) yes
C19 C22 1.373(3) yes
C20 C23 1.365(4) yes
C21 C29 1.380(3) yes
C23 C29 1.378(4) yes
C26 C30 1.381(3) yes
C6 H6A 0.970 no
C6 H6B 0.970 no
C9 H9 0.980 no
C14 H14 0.930 no
C15 H15 0.930 no
C18 H18 0.930 no
C19 H19 0.930 no
C20 H20 0.930 no
C21 H21 0.930 no
C22 H22 0.930 no
C23 H23 0.930 no
C24 H24 0.930 no
C25 H25A 0.960 no
C25 H25B 0.960 no
C25 H25C 0.960 no
C26 H26 0.930 no
C27 H27A 0.960 no
C27 H27B 0.960 no
C27 H27C 0.960 no
C28 H28A 0.960 no
C28 H28B 0.960 no
C28 H28C 0.960 no
C29 H29 0.930 no
C30 H30 0.930 no

loop_
_geom_contact_atom_site_label_1
_geom_contact_atom_site_label_2
_geom_contact_distance
_geom_contact_publ_flag
_geom_contact_site_symmetry_2
O4 C18 2.877(3) no .
O4 C30 2.968(3) no .
O5 C15 2.875(3) no .
O5 C19 2.964(3) no .
O7 C2 3.485(3) no .
O7 C6 2.833(3) no .
O7 C18 3.346(3) no .
O7 C25 2.859(3) no .
O7 C27 3.596(3) no .
O11 C6 3.392(3) no .
O11 C25 3.354(4) no .
O11 C27 2.624(4) no .
N3 C9 2.919(3) no .
N3 C19 3.460(3) no .
N3 C30 3.472(3) no .
N13 C2 3.059(3) no .
N13 C18 3.217(3) no .
C2 C14 3.575(3) no .
C2 C15 2.789(3) no .
C2 C21 3.070(3) no .
C2 C27 3.086(3) no .
C6 C8 3.126(3) no .
C8 C15 3.504(3) no .
C8 C18 3.488(3) no .
C8 C23 2.790(3) no .
C9 C12 3.531(3) no .
C9 C27 3.437(3) no .
C10 C15 3.306(3) no .
C10 C17 2.771(3) no .
C10 C18 3.291(3) no .
C12 C18 3.368(3) no .
C14 C24 3.563(4) no .
C14 C29 2.742(3) no .
C15 C19 3.521(3) no .
C18 C24 2.763(4) no .
C18 C30 3.519(3) no .
C19 C26 2.751(4) no .
C20 C21 2.745(3) no .
C21 C24 3.097(3) no .
C22 C30 2.749(4) no .
O4 C20 3.554(4) no 4_564
O4 C25 3.451(3) no 2_655
O4 C28 3.556(3) no 3_575
O5 C22 3.395(4) no 2_555
O7 C14 3.454(4) no 2_655
O7 C14 3.520(3) no 4_564
O11 C6 3.442(3) no 2_655
O11 C9 3.425(3) no 3_676
O11 C24 3.188(3) no 3_676
O11 C25 3.565(3) no 2_655
O11 C27 3.495(4) no 3_676
C6 O11 3.442(3) no 2_645
C9 O11 3.425(3) no 3_676
C14 O7 3.454(4) no 2_645
C14 O7 3.520(3) no 4_565
C20 O4 3.554(4) no 4_565
C22 O5 3.395(4) no 2_545
C24 O11 3.188(3) no 3_676
C25 O4 3.451(3) no 2_645
C25 O11 3.565(3) no 2_645
C27 O11 3.495(4) no 3_676
C28 O4 3.556(3) no 3_575
S1 H15 2.8025 no .
S1 H18 2.7726 no .
S1 H19 2.8172 no .
S1 H30 2.8138 no .
O4 H18 2.5366 no .
O4 H30 2.6213 no .
O5 H15 2.5524 no .
O5 H19 2.6186 no .
O7 H6A 2.5140 no .
O7 H18 2.7338 no .
O7 H25A 3.1520 no .
O7 H25B 2.5527 no .
O11 H18 3.4818 no .
O11 H25A 3.2914 no .
O11 H27A 3.5789 no .
O11 H27B 2.5330 no .
O11 H27C 2.5379 no .
N3 H19 3.5025 no .
N3 H21 3.3751 no .
N3 H24 3.2185 no .
N3 H30 3.5219 no .
N13 H6A 2.5875 no .
N13 H6B 3.2998 no .
N13 H18 2.9219 no .
N13 H25A 2.6369 no .
N13 H25B 2.5746 no .
N13 H25C 3.2865 no .
N13 H27A 3.3077 no .
N13 H27B 2.6395 no .
N13 H27C 2.6418 no .
C2 H21 2.9247 no .
C2 H24 3.3277 no .
C2 H27A 3.3545 no .
C2 H27B 2.7538 no .
C6 H9 2.7543 no .
C6 H18 2.5705 no .
C6 H25A 3.3428 no .
C6 H25B 2.6875 no .
C6 H25C 2.7052 no .
C6 H27A 2.7538 no .
C6 H27B 2.7263 no .
C6 H27C 3.3657 no .
C8 H6B 2.7070 no .
C8 H20 3.2424 no .
C8 H24 2.8338 no .
C8 H29 3.2369 no .
C9 H6A 3.3152 no .
C9 H6B 2.6112 no .
C9 H14 2.6802 no .
C9 H15 3.3185 no .
C9 H18 3.3190 no .
C9 H21 2.6695 no .
C9 H27A 3.3922 no .
C9 H27B 2.9530 no .
C10 H15 3.5059 no .
C10 H18 3.4643 no .
C10 H21 3.0836 no .
C10 H22 3.2128 no .
C10 H26 3.2158 no .
C12 H9 3.3018 no .
C12 H18 3.3581 no .
C14 H6B 3.1001 no .
C14 H9 2.5597 no .
C14 H21 3.2155 no .
C14 H23 3.2334 no .
C15 H9 3.1239 no .
C15 H18 3.2459 no .
C15 H19 3.3124 no .
C15 H21 3.2508 no .
C17 H19 3.2453 no .
C17 H21 3.2641 no .
C17 H29 3.3309 no .
C17 H30 3.2399 no .
C18 H6A 2.5591 no .
C18 H6B 3.1834 no .
C18 H9 3.1315 no .
C18 H15 3.2492 no .
C18 H21 3.1937 no .
C18 H27B 3.5584 no .
C18 H30 3.3207 no .
C19 H15 3.4746 no .
C19 H21 3.1514 no .
C19 H30 3.2347 no .
C20 H29 3.2033 no .
C21 H6B 3.4008 no .
C21 H9 3.3065 no .
C21 H14 3.2158 no .
C21 H23 3.2364 no .
C21 H24 3.4838 no .
C22 H21 3.2234 no .
C22 H26 3.2086 no .
C22 H28A 2.7337 no .
C22 H28B 3.2865 no .
C22 H28C 2.7671 no .
C23 H14 3.2253 no .
C23 H21 3.2308 no .
C24 H21 2.9575 no .
C25 H6A 2.6685 no .
C25 H6B 2.6715 no .
C25 H27A 2.7134 no .
C25 H27B 3.3225 no .
C25 H27C 2.6553 no .
C26 H21 3.2016 no .
C26 H22 3.2069 no .
C26 H28A 3.1267 no .
C26 H28B 2.5522 no .
C26 H28C 3.1020 no .
C27 H6A 3.3568 no .
C27 H6B 2.7907 no .
C27 H9 2.8224 no .
C27 H25A 2.6423 no .
C27 H25B 3.3186 no .
C27 H25C 2.7337 no .
C28 H22 2.6510 no .
C28 H26 2.6520 no .
C28 H29 3.3512 no .
C29 H20 3.2052 no .
C30 H18 3.4403 no .
C30 H19 3.2342 no .
C30 H21 3.1236 no .
H6A H18 2.3559 no .
H6A H25A 3.5405 no .
H6A H25B 2.4806 no .
H6A H25C 2.9534 no .
H6A H27B 3.5790 no .
H6B H9 2.6940 no .
H6B H14 3.1944 no .
H6B H18 3.4069 no .
H6B H25A 3.5512 no .
H6B H25B 2.9313 no .
H6B H25C 2.5029 no .
H6B H27A 2.6512 no .
H6B H27B 3.0848 no .
H9 H14 2.3487 no .
H9 H21 3.5896 no .
H9 H24 2.3770 no .
H9 H27A 2.6639 no .
H9 H27B 2.3230 no .
H14 H20 2.3085 no .
H14 H27A 3.4600 no .
H15 H19 3.0284 no .
H15 H24 2.1967 no .
H18 H30 3.0038 no .
H19 H22 2.2979 no .
H20 H23 2.2970 no .
H21 H24 3.4778 no .
H21 H29 2.3008 no .
H22 H28A 2.6674 no .
H22 H28B 3.5605 no .
H22 H28C 2.7208 no .
H23 H29 2.3095 no .
H25A H27A 2.9409 no .
H25A H27B 3.5114 no .
H25A H27C 2.4392 no .
H25B H27A 3.5958 no .
H25B H27C 3.5083 no .
H25C H27A 2.5999 no .
H25C H27C 2.9912 no .
H26 H28A 3.3195 no .
H26 H28B 2.3439 no .
H26 H28C 3.2758 no .
H26 H30 2.3053 no .
H28A H29 2.7890 no .
H28B H29 3.4997 no .
S1 H28C 3.3158 no 3_575
O4 H20 3.2531 no 4_564
O4 H23 3.5531 no 1_565
O4 H25A 2.9152 no 2_655
O4 H25C 3.1135 no 2_655
O4 H28C 2.7336 no 3_575
O5 H22 2.5381 no 2_555
O5 H23 2.9869 no 1_565
O5 H28A 3.0786 no 2_555
O5 H28B 3.4981 no 3_575
O5 H28C 3.5342 no 2_555
O5 H28C 3.2042 no 3_575
O7 H6B 2.8184 no 2_655
O7 H14 3.3084 no 2_655
O7 H14 2.6359 no 4_564
O7 H25C 2.8251 no 2_655
O7 H27A 3.5865 no 2_655
O11 H6A 3.2700 no 2_655
O11 H6B 2.7591 no 2_655
O11 H9 2.8690 no 3_676
O11 H24 3.2143 no 3_676
O11 H25B 3.4097 no 2_655
O11 H25C 2.9539 no 2_655
O11 H27B 2.5760 no 3_676
N3 H27C 3.1447 no 3_676
N13 H6B 3.1352 no 2_655
N13 H25C 3.1500 no 2_655
N13 H27B 3.5262 no 3_676
C6 H9 3.4547 no 4_564
C6 H14 3.5641 no 4_564
C8 H30 3.1971 no 4_565
C9 H6A 3.3185 no 4_565
C14 H6A 3.3096 no 4_565
C14 H18 3.3088 no 4_565
C14 H30 3.0444 no 4_565
C15 H27C 3.1187 no 3_676
C18 H25C 3.3530 no 2_655
C19 H28B 3.3934 no 4_565
C20 H25A 3.3477 no 2_645
C20 H25B 3.3559 no 2_645
C20 H27A 3.5173 no 3_666
C20 H30 2.9949 no 4_565
C21 H24 3.3275 no 4_564
C21 H26 3.1814 no 4_565
C21 H30 3.2752 no 4_565
C22 H23 3.5398 no 2_555
C22 H28B 3.5693 no 4_565
C23 H22 3.3829 no 2_545
C23 H25A 3.3379 no 2_645
C23 H28B 3.5469 no 3_565
C23 H28C 3.4202 no 3_565
C23 H30 3.1095 no 4_565
C24 H6A 3.5627 no 4_565
C24 H26 3.3882 no 4_565
C25 H20 3.4752 no 2_655
C25 H27A 3.3608 no 4_564
C26 H24 3.4327 no 4_564
C27 H20 3.3620 no 3_666
C27 H25B 3.0149 no 4_565
C28 H15 3.5028 no 2_545
C28 H23 3.2817 no 3_565
C28 H28A 3.5190 no 3_565
C28 H29 3.2494 no 3_565
C29 H24 3.4352 no 4_564
C29 H26 3.5551 no 4_565
C29 H28B 3.4874 no 3_565
C29 H30 3.2447 no 4_565
H6A O11 3.2700 no 2_645
H6A C9 3.3185 no 4_564
H6A C14 3.3096 no 4_564
H6A C24 3.5627 no 4_564
H6A H9 2.5859 no 4_564
H6A H14 2.6507 no 4_564
H6A H24 3.1164 no 4_564
H6B O7 2.8184 no 2_645
H6B O11 2.7591 no 2_645
H6B N13 3.1352 no 2_645
H6B H9 3.5119 no 4_564
H6B H24 3.4610 no 4_564
H9 O11 2.8690 no 3_676
H9 C6 3.4547 no 4_565
H9 H6A 2.5859 no 4_565
H9 H6B 3.5119 no 4_565
H9 H25B 3.2737 no 4_565
H14 O7 3.3084 no 2_645
H14 O7 2.6359 no 4_565
H14 C6 3.5641 no 4_565
H14 H6A 2.6507 no 4_565
H14 H18 2.9134 no 4_565
H14 H25B 3.5950 no 4_565
H14 H30 3.5062 no 4_565
H15 C28 3.5028 no 2_555
H15 H27C 3.2612 no 3_676
H15 H28A 2.9418 no 2_555
H15 H28C 3.1796 no 2_555
H15 H29 3.4718 no 4_565
H18 C14 3.3088 no 4_564
H18 H14 2.9134 no 4_564
H18 H20 3.5281 no 4_564
H18 H25C 2.7959 no 2_655
H19 H23 3.5869 no 2_555
H19 H26 3.4494 no 4_565
H19 H28A 3.1141 no 2_555
H19 H28B 2.7410 no 4_565
H19 H29 3.1551 no 2_555
H20 O4 3.2531 no 4_565
H20 C25 3.4752 no 2_645
H20 C27 3.3620 no 3_666
H20 H18 3.5281 no 4_565
H20 H25A 3.1789 no 2_645
H20 H25B 2.8801 no 2_645
H20 H25C 3.5000 no 3_666
H20 H27A 2.6451 no 3_666
H20 H27C 3.2341 no 3_666
H20 H30 3.4258 no 4_565
H21 H24 3.2480 no 4_564
H21 H26 3.1338 no 4_565
H22 O5 2.5381 no 2_545
H22 C23 3.3829 no 2_555
H22 H23 2.7882 no 2_555
H22 H26 3.3934 no 4_565
H22 H28B 3.0758 no 4_565
H23 O4 3.5531 no 1_545
H23 O5 2.9869 no 1_545
H23 C22 3.5398 no 2_545
H23 C28 3.2817 no 3_565
H23 H19 3.5869 no 2_545
H23 H22 2.7882 no 2_545
H23 H25A 3.1620 no 2_645
H23 H28B 2.9524 no 3_565
H23 H28C 2.7474 no 3_565
H23 H30 3.5983 no 4_565
H24 O11 3.2143 no 3_676
H24 C21 3.3275 no 4_565
H24 C26 3.4327 no 4_565
H24 C29 3.4352 no 4_565
H24 H6A 3.1164 no 4_565
H24 H6B 3.4610 no 4_565
H24 H21 3.2480 no 4_565
H24 H26 3.0788 no 4_565
H24 H29 3.4142 no 4_565
H24 H30 3.5462 no 4_565
H25A O4 2.9152 no 2_645
H25A C20 3.3477 no 2_655
H25A C23 3.3379 no 2_655
H25A H20 3.1789 no 2_655
H25A H23 3.1620 no 2_655
H25B O11 3.4097 no 2_645
H25B C20 3.3559 no 2_655
H25B C27 3.0149 no 4_564
H25B H9 3.2737 no 4_564
H25B H14 3.5950 no 4_564
H25B H20 2.8801 no 2_655
H25B H27A 2.4522 no 4_564
H25B H27B 2.9309 no 4_564
H25B H27C 3.2050 no 4_564
H25C O4 3.1135 no 2_645
H25C O7 2.8251 no 2_645
H25C O11 2.9539 no 2_645
H25C N13 3.1500 no 2_645
H25C C18 3.3530 no 2_645
H25C H18 2.7959 no 2_645
H25C H20 3.5000 no 3_666
H25C H27A 3.5999 no 4_564
H25C H27B 3.4776 no 4_564
H26 C21 3.1814 no 4_564
H26 C24 3.3882 no 4_564
H26 C29 3.5551 no 4_564
H26 H19 3.4494 no 4_564
H26 H21 3.1338 no 4_564
H26 H22 3.3934 no 4_564
H26 H24 3.0788 no 4_564
H27A O7 3.5865 no 2_645
H27A C20 3.5173 no 3_666
H27A C25 3.3608 no 4_565
H27A H20 2.6451 no 3_666
H27A H25B 2.4522 no 4_565
H27A H25C 3.5999 no 4_565
H27B O11 2.5760 no 3_676
H27B N13 3.5262 no 3_676
H27B H25B 2.9309 no 4_565
H27B H25C 3.4776 no 4_565
H27B H27B 3.0020 no 3_676
H27C N3 3.1447 no 3_676
H27C C15 3.1187 no 3_676
H27C H15 3.2612 no 3_676
H27C H20 3.2341 no 3_666
H27C H25B 3.2050 no 4_565
H28A O5 3.0786 no 2_545
H28A C28 3.5190 no 3_565
H28A H15 2.9418 no 2_545
H28A H19 3.1141 no 2_545
H28A H28A 3.0898 no 3_565
H28A H28B 3.0437 no 3_565
H28A H29 3.2019 no 3_565
H28B O5 3.4981 no 3_575
H28B C19 3.3934 no 4_564
H28B C22 3.5693 no 4_564
H28B C23 3.5469 no 3_565
H28B C29 3.4874 no 3_565
H28B H19 2.7410 no 4_564
H28B H22 3.0758 no 4_564
H28B H23 2.9524 no 3_565
H28B H28A 3.0437 no 3_565
H28B H29 2.8210 no 3_565
H28C S1 3.3158 no 3_575
H28C O4 2.7336 no 3_575
H28C O5 3.5342 no 2_545
H28C O5 3.2042 no 3_575
H28C C23 3.4202 no 3_565
H28C H15 3.1796 no 2_545
H28C H23 2.7474 no 3_565
H28C H29 3.1941 no 3_565
H29 C28 3.2494 no 3_565
H29 H15 3.4718 no 4_564
H29 H19 3.1551 no 2_545
H29 H24 3.4142 no 4_564
H29 H28A 3.2019 no 3_565
H29 H28B 2.8210 no 3_565
H29 H28C 3.1941 no 3_565
H30 C8 3.1971 no 4_564
H30 C14 3.0444 no 4_564
H30 C20 2.9949 no 4_564
H30 C21 3.2752 no 4_564
H30 C23 3.1095 no 4_564
H30 C29 3.2447 no 4_564
H30 H14 3.5062 no 4_564
H30 H20 3.4258 no 4_564
H30 H23 3.5983 no 4_564
H30 H24 3.5462 no 4_564

loop_
_geom_torsion_atom_site_label_1
_geom_torsion_atom_site_label_2
_geom_torsion_atom_site_label_3
_geom_torsion_atom_site_label_4
_geom_torsion
_geom_torsion_publ_flag
O4 S1 N3 C15 170.44(12) no
O4 S1 N3 C18 -42.02(14) no
O4 S1 C10 C19 -159.55(12) no
O4 S1 C10 C30 25.08(16) no
O5 S1 N3 C15 41.18(14) no
O5 S1 N3 C18 -171.28(11) no
O5 S1 C10 C19 -25.64(16) no
O5 S1 C10 C30 158.99(13) no
N3 S1 C10 C19 86.95(14) no
N3 S1 C10 C30 -88.42(15) no
C10 S1 N3 C15 -73.84(14) no
C10 S1 N3 C18 73.69(14) no
S1 N3 C15 C24 145.34(14) no
S1 N3 C18 C2 -146.90(13) no
C15 N3 C18 C2 1.1(3) no
C18 N3 C15 C24 -2.4(3) no
O7 N13 C12 C6 -56.4(3) no
O7 N13 C12 C25 61.47(19) no
O7 N13 C12 C27 -178.94(16) no
O11 N13 C12 C6 122.49(19) no
O11 N13 C12 C25 -119.7(2) no
O11 N13 C12 C27 -0.1(3) no
C6 C2 C9 C8 -63.98(18) no
C6 C2 C9 C24 172.11(12) no
C9 C2 C6 C12 -94.54(17) no
C6 C2 C18 N3 -176.86(13) no
C18 C2 C6 C12 88.26(19) no
C9 C2 C18 N3 6.1(3) no
C18 C2 C9 C8 113.17(17) no
C18 C2 C9 C24 -10.7(2) no
C2 C6 C12 N13 -65.22(19) no
C2 C6 C12 C25 -179.80(13) no
C2 C6 C12 C27 53.9(2) no
C9 C8 C14 C20 179.45(18) no
C14 C8 C9 C2 119.7(2) no
C14 C8 C9 C24 -117.2(2) no
C9 C8 C21 C29 179.59(18) no
C21 C8 C9 C2 -60.7(3) no
C21 C8 C9 C24 62.4(3) no
C14 C8 C21 C29 -0.8(4) no
C21 C8 C14 C20 -0.1(4) no
C2 C9 C24 C15 9.8(3) no
C8 C9 C24 C15 -113.5(2) no
S1 C10 C19 C22 -174.21(12) no
S1 C10 C30 C26 174.41(12) no
C19 C10 C30 C26 -0.9(3) no
C30 C10 C19 C22 1.1(3) no
C8 C14 C20 C23 0.7(4) no
N3 C15 C24 C9 -3.8(3) no
C22 C17 C26 C30 0.2(3) no
C26 C17 C22 C19 -0.0(3) no
C28 C17 C22 C19 179.57(17) no
C28 C17 C26 C30 -179.36(17) no
C10 C19 C22 C17 -0.6(3) no
C14 C20 C23 C29 -0.4(5) no
C8 C21 C29 C23 1.2(4) no
C20 C23 C29 C21 -0.6(5) no
C17 C26 C30 C10 0.2(3) no
